data_7238867
loop_
_publ_author_name
'Dey, Avishek'
'Mandal, Sumit K.'
'Biradha, Kumar'

_publ_section_title
;
 Metal--organic gels and coordination networks of
 pyridine-3,5-bis(1-methyl-benzimidazole-2-yl) and metal halides: self
 sustainability, mechano, chemical responsiveness and gas and dye
 sorptions
;
_journal_issue 45
_journal_name_full CrystEngComm
_journal_page_first 9769
_journal_paper_doi 10.1039/c3ce41501e
_journal_volume 15
_journal_year 2013
_chemical_formula_sum 'C21 H17 Br2 Hg N5'
_chemical_formula_weight 699.81
_space_group_IT_number 14
_space_group_name_Hall '-P 2yn'
_space_group_name_H-M_alt 'P 1 21/n 1'
_symmetry_cell_setting monoclinic
_symmetry_space_group_name_H-M 'P 1 21/n 1'
_atom_sites_solution_hydrogens geom
_atom_sites_solution_primary direct
_atom_sites_solution_secondary difmap
_audit_creation_method SHELXL-97
_cell_angle_alpha 90.00
_cell_angle_beta 107.064(4)
_cell_angle_gamma 90.00
_cell_formula_units_Z 4
_cell_length_a 14.706(2)
_cell_length_b 9.0229(14)
_cell_length_c 16.359(3)
_cell_measurement_temperature 293(2)
_cell_volume 2075.1(6)
_computing_structure_refinement 'SHELXL-97 (Sheldrick, 1997)'
_computing_structure_solution 'SHELXS-97 (Sheldrick, 1990)'
_diffrn_ambient_temperature 293(2)
_diffrn_measured_fraction_theta_full 0.999
_diffrn_measured_fraction_theta_max 0.999
_diffrn_radiation_monochromator graphite
_diffrn_radiation_source 'fine-focus sealed tube'
_diffrn_radiation_type MoK\a
_diffrn_radiation_wavelength 0.71073
_diffrn_reflns_av_R_equivalents 0.0350
_diffrn_reflns_av_sigmaI/netI 0.0230
_diffrn_reflns_limit_h_max 17
_diffrn_reflns_limit_h_min -17
_diffrn_reflns_limit_k_max 10
_diffrn_reflns_limit_k_min -10
_diffrn_reflns_limit_l_max 19
_diffrn_reflns_limit_l_min -19
_diffrn_reflns_number 24656
_diffrn_reflns_theta_full 25.50
_diffrn_reflns_theta_max 25.50
_diffrn_reflns_theta_min 1.64
_exptl_absorpt_coefficient_mu 11.286
_exptl_absorpt_correction_T_max 0.184
_exptl_absorpt_correction_T_min 0.055
_exptl_absorpt_correction_type empirical
_exptl_absorpt_process_details Sadabs
_exptl_crystal_colour colourless
_exptl_crystal_density_diffrn 2.240
_exptl_crystal_density_method 'not measured'
_exptl_crystal_description 'rectangular blocks'
_exptl_crystal_F_000 1312
_exptl_crystal_size_max 0.30
_exptl_crystal_size_mid 0.23
_exptl_crystal_size_min 0.15
_refine_diff_density_max 1.125
_refine_diff_density_min -0.583
_refine_diff_density_rms 0.100
_refine_ls_extinction_coef 0.00065(15)
_refine_ls_extinction_expression Fc^*^=kFc[1+0.001xFc^2^\l^3^/sin(2\q)]^-1/4^
_refine_ls_extinction_method SHELXL
_refine_ls_goodness_of_fit_ref 0.732
_refine_ls_hydrogen_treatment mixed
_refine_ls_matrix_type full
_refine_ls_number_parameters 263
_refine_ls_number_reflns 3856
_refine_ls_number_restraints 0
_refine_ls_restrained_S_all 0.732
_refine_ls_R_factor_all 0.0284
_refine_ls_R_factor_gt 0.0218
_refine_ls_shift/su_max 0.001
_refine_ls_shift/su_mean 0.000
_refine_ls_structure_factor_coef Fsqd
_refine_ls_weighting_details 'calc w=1/[\s^2^(Fo^2^)+(0.1000P)^2^+0.0000P] where P=(Fo^2^+2Fc^2^)/3'
_refine_ls_weighting_scheme calc
_refine_ls_wR_factor_gt 0.0809
_refine_ls_wR_factor_ref 0.0868
_reflns_number_gt 3378
_reflns_number_total 3856
_reflns_threshold_expression >2sigma(I)
_cod_data_source_file c3ce41501e.txt
_cod_data_source_block 3
_cod_depositor_comments
;
The following automatic conversions were performed:

data item '_symmetry_cell_setting' value 'Monoclinic' was changed to
'monoclinic' in accordance with the
/home/saulius/struct/COD-crude-data/automatic-downloads/DataCite-retrospective/RSC/depositions/lib/dictionaries/cif_core.dic
dictionary named 'cif_core.dic' version 2.4.2 last updated on
2011-04-26.

Automatic conversion script
Id: cif_fix_values 6909 2019-04-08 15:41:33Z antanas 
;
_cod_original_cell_volume 2075.2(6)
_cod_original_sg_symbol_H-M P2(1)/n
_cod_database_code 7238867

loop_
_symmetry_equiv_pos_as_xyz
'x, y, z'
'-x+1/2, y+1/2, -z+1/2'
'-x, -y, -z'
'x-1/2, -y-1/2, z-1/2'

loop_
_atom_site_label
_atom_site_type_symbol
_atom_site_fract_x
_atom_site_fract_y
_atom_site_fract_z
_atom_site_U_iso_or_equiv
_atom_site_adp_type
_atom_site_occupancy
_atom_site_symmetry_multiplicity
_atom_site_calc_flag
_atom_site_refinement_flags
Hg1 Hg 0.263932(12) 0.03181(2) 0.128768(11) 0.03313(11) Uani 1 1 d .
Br1 Br 0.38074(4) -0.06952(6) 0.26138(3) 0.04724(16) Uani 1 1 d .
Br2 Br 0.29817(4) -0.00855(6) -0.01308(3) 0.04314(15) Uani 1 1 d .
N1 N 0.3135(3) 0.2950(4) 0.1445(2) 0.0321(8) Uani 1 1 d .
C1 C 0.3190(3) 0.3685(5) 0.0752(3) 0.0311(9) Uani 1 1 d .
H1 H 0.2949 0.3231 0.0222 0.037 Uiso 1 1 calc R
C2 C 0.3589(3) 0.5092(5) 0.0776(3) 0.0291(9) Uani 1 1 d .
C3 C 0.3941(3) 0.5761(5) 0.1579(3) 0.0290(9) Uani 1 1 d .
H3 H 0.4192 0.6714 0.1625 0.035 Uiso 1 1 calc R
C4 C 0.3914(3) 0.4982(5) 0.2311(3) 0.0297(9) Uani 1 1 d .
C5 C 0.3507(3) 0.3568(5) 0.2210(3) 0.0305(9) Uani 1 1 d .
H5 H 0.3495 0.3039 0.2695 0.037 Uiso 1 1 calc R
N11 N 0.2977(3) 0.5452(4) -0.0767(2) 0.0339(9) Uani 1 1 d .
N12 N 0.4304(2) 0.6729(4) -0.0114(2) 0.0322(8) Uani 1 1 d .
C11 C 0.3614(3) 0.5778(5) -0.0033(3) 0.0292(9) Uani 1 1 d .
C12 C 0.4064(3) 0.7086(5) -0.0972(3) 0.0338(10) Uani 1 1 d .
C13 C 0.3242(3) 0.6275(5) -0.1369(3) 0.0331(10) Uani 1 1 d .
C14 C 0.2807(4) 0.6410(6) -0.2246(3) 0.0459(12) Uani 1 1 d .
H14 H 0.2269 0.5860 -0.2519 0.055 Uiso 1 1 calc R
C15 C 0.3203(4) 0.7385(7) -0.2694(3) 0.0540(14) Uani 1 1 d .
H15 H 0.2917 0.7511 -0.3277 0.065 Uiso 1 1 calc R
C16 C 0.4027(4) 0.8191(7) -0.2288(3) 0.0561(15) Uani 1 1 d .
H16 H 0.4279 0.8833 -0.2610 0.067 Uiso 1 1 calc R
C17 C 0.4471(4) 0.8057(6) -0.1428(3) 0.0467(12) Uani 1 1 d .
H17 H 0.5019 0.8591 -0.1162 0.056 Uiso 1 1 calc R
C18 C 0.5122(3) 0.7326(6) 0.0539(3) 0.0444(12) Uani 1 1 d .
H18A H 0.5450 0.8023 0.0283 0.067 Uiso 1 1 calc R
H18B H 0.5546 0.6532 0.0794 0.067 Uiso 1 1 calc R
H18C H 0.4910 0.7815 0.0971 0.067 Uiso 1 1 calc R
N21 N 0.3856(2) 0.5745(4) 0.3755(2) 0.0288(7) Uani 1 1 d .
N22 N 0.5171(2) 0.6320(4) 0.3412(2) 0.0294(8) Uani 1 1 d .
C21 C 0.4305(3) 0.5641(5) 0.3155(3) 0.0271(9) Uani 1 1 d .
C22 C 0.4455(3) 0.6559(5) 0.4420(2) 0.0293(9) Uani 1 1 d .
C23 C 0.5271(3) 0.6927(5) 0.4200(3) 0.0299(9) Uani 1 1 d .
C24 C 0.5986(3) 0.7821(6) 0.4722(3) 0.0396(11) Uani 1 1 d .
H24 H 0.6526 0.8074 0.4567 0.048 Uiso 1 1 calc R
C25 C 0.5851(4) 0.8312(7) 0.5482(3) 0.0517(13) Uani 1 1 d .
H25 H 0.6312 0.8903 0.5848 0.062 Uiso 1 1 calc R
C26 C 0.5034(4) 0.7933(7) 0.5705(3) 0.0462(13) Uani 1 1 d .
H26 H 0.4968 0.8282 0.6220 0.055 Uiso 1 1 calc R
C27 C 0.4323(3) 0.7062(6) 0.5192(3) 0.0363(10) Uani 1 1 d .
H27 H 0.3782 0.6819 0.5348 0.044 Uiso 1 1 calc R
C28 C 0.5883(3) 0.6442(7) 0.2958(3) 0.0448(12) Uani 1 1 d .
H28A H 0.6420 0.6989 0.3301 0.067 Uiso 1 1 calc R
H28B H 0.5615 0.6949 0.2426 0.067 Uiso 1 1 calc R
H28C H 0.6084 0.5469 0.2849 0.067 Uiso 1 1 calc R

loop_
_atom_site_aniso_label
_atom_site_aniso_U_11
_atom_site_aniso_U_22
_atom_site_aniso_U_33
_atom_site_aniso_U_23
_atom_site_aniso_U_13
_atom_site_aniso_U_12
Hg1 0.03302(14) 0.03293(16) 0.03254(15) 0.00106(6) 0.00820(9) 0.00304(6)
Br1 0.0531(3) 0.0381(3) 0.0388(3) 0.0020(2) -0.0046(2) 0.0067(2)
Br2 0.0460(3) 0.0485(3) 0.0382(3) -0.0107(2) 0.0175(2) -0.0002(2)
N1 0.038(2) 0.027(2) 0.0332(19) -0.0027(15) 0.0135(16) -0.0011(16)
C1 0.034(2) 0.035(2) 0.0243(19) -0.0054(18) 0.0078(16) -0.0014(19)
C2 0.030(2) 0.028(2) 0.032(2) -0.0028(18) 0.0124(19) 0.0022(17)
C3 0.033(2) 0.025(2) 0.031(2) -0.0036(18) 0.0125(18) 0.0011(18)
C4 0.032(2) 0.031(2) 0.028(2) -0.0041(18) 0.0114(19) 0.0023(18)
C5 0.036(2) 0.028(2) 0.029(2) 0.0027(17) 0.0112(17) -0.0003(18)
N11 0.036(2) 0.036(2) 0.029(2) -0.0025(15) 0.0080(17) -0.0040(16)
N12 0.0304(18) 0.032(2) 0.0344(19) 0.0017(16) 0.0105(15) -0.0012(16)
C11 0.030(2) 0.027(2) 0.032(2) -0.0038(18) 0.0106(17) 0.0022(18)
C12 0.036(2) 0.037(3) 0.034(2) 0.0051(19) 0.0191(19) 0.0085(19)
C13 0.038(2) 0.037(3) 0.028(2) -0.0007(18) 0.0157(18) 0.0076(19)
C14 0.051(3) 0.052(3) 0.035(2) -0.002(2) 0.013(2) 0.007(2)
C15 0.069(4) 0.066(4) 0.030(3) 0.004(3) 0.018(3) 0.016(3)
C16 0.076(4) 0.061(4) 0.045(3) 0.010(3) 0.038(3) 0.004(3)
C17 0.053(3) 0.043(3) 0.052(3) 0.007(2) 0.027(2) 0.004(2)
C18 0.035(2) 0.056(3) 0.044(3) -0.002(2) 0.014(2) -0.012(2)
N21 0.0313(18) 0.0322(19) 0.0226(17) -0.0002(15) 0.0075(14) -0.0013(16)
N22 0.0261(17) 0.035(2) 0.0278(17) 0.0006(15) 0.0082(14) 0.0007(15)
C21 0.028(2) 0.026(2) 0.026(2) -0.0008(17) 0.0051(17) 0.0007(17)
C22 0.031(2) 0.030(2) 0.024(2) -0.0009(17) 0.0045(16) -0.0008(18)
C23 0.028(2) 0.033(2) 0.025(2) 0.0002(17) 0.0015(17) 0.0033(18)
C24 0.025(2) 0.050(3) 0.039(2) -0.006(2) 0.0018(19) -0.011(2)
C25 0.047(3) 0.063(4) 0.038(3) -0.015(3) 0.001(2) -0.015(3)
C26 0.046(3) 0.058(4) 0.035(2) -0.019(2) 0.012(2) -0.007(2)
C27 0.038(2) 0.046(3) 0.024(2) -0.0048(19) 0.0085(18) -0.003(2)
C28 0.030(2) 0.070(4) 0.036(2) -0.004(2) 0.0128(19) 0.003(2)

loop_
_atom_type_symbol
_atom_type_description
_atom_type_scat_dispersion_real
_atom_type_scat_dispersion_imag
_atom_type_scat_source
C C 0.0033 0.0016 'International Tables Vol C Tables 4.2.6.8 and 6.1.1.4'
H H 0.0000 0.0000 'International Tables Vol C Tables 4.2.6.8 and 6.1.1.4'
N N 0.0061 0.0033 'International Tables Vol C Tables 4.2.6.8 and 6.1.1.4'
Br Br -0.2901 2.4595 'International Tables Vol C Tables 4.2.6.8 and 6.1.1.4'
Hg Hg -2.3894 9.2266 'International Tables Vol C Tables 4.2.6.8 and 6.1.1.4'

loop_
_geom_angle_atom_site_label_1
_geom_angle_atom_site_label_2
_geom_angle_atom_site_label_3
_geom_angle
_geom_angle_site_symmetry_1
_geom_angle_site_symmetry_3
N21 Hg1 N1 95.50(13) 2_545 .
N21 Hg1 Br1 120.78(9) 2_545 .
N1 Hg1 Br1 98.83(8) . .
N21 Hg1 Br2 117.24(9) 2_545 .
N1 Hg1 Br2 95.83(8) . .
Br1 Hg1 Br2 117.91(2) . .
C1 N1 C5 118.6(4) . .
C1 N1 Hg1 118.5(3) . .
C5 N1 Hg1 121.8(3) . .
N1 C1 C2 123.9(4) . .
C3 C2 C1 117.1(4) . .
C3 C2 C11 124.3(4) . .
C1 C2 C11 118.6(4) . .
C4 C3 C2 119.4(4) . .
C3 C4 C5 118.4(4) . .
C3 C4 C21 120.3(4) . .
C5 C4 C21 121.3(4) . .
N1 C5 C4 122.5(4) . .
C11 N11 C13 104.8(4) . .
C12 N12 C11 105.7(3) . .
C12 N12 C18 124.7(4) . .
C11 N12 C18 129.6(4) . .
N11 C11 N12 113.6(4) . .
N11 C11 C2 121.7(4) . .
N12 C11 C2 124.6(4) . .
N12 C12 C17 132.0(4) . .
N12 C12 C13 106.1(4) . .
C17 C12 C13 121.9(4) . .
C14 C13 C12 120.3(4) . .
C14 C13 N11 130.0(5) . .
C12 C13 N11 109.7(4) . .
C13 C14 C15 117.7(5) . .
C16 C15 C14 121.3(5) . .
C15 C16 C17 121.7(5) . .
C12 C17 C16 117.0(5) . .
C21 N21 C22 106.0(3) . .
C21 N21 Hg1 131.7(3) . 2
C22 N21 Hg1 120.7(3) . 2
C21 N22 C23 107.6(3) . .
C21 N22 C28 128.6(4) . .
C23 N22 C28 123.7(4) . .
N21 C21 N22 111.1(4) . .
N21 C21 C4 125.6(4) . .
N22 C21 C4 123.2(4) . .
N21 C22 C23 108.6(3) . .
N21 C22 C27 130.5(4) . .
C23 C22 C27 120.7(4) . .
N22 C23 C22 106.6(4) . .
N22 C23 C24 131.3(4) . .
C22 C23 C24 122.1(4) . .
C25 C24 C23 116.8(4) . .
C24 C25 C26 121.1(4) . .
C27 C26 C25 122.4(4) . .
C26 C27 C22 116.8(4) . .

loop_
_geom_bond_atom_site_label_1
_geom_bond_atom_site_label_2
_geom_bond_distance
_geom_bond_site_symmetry_2
Hg1 N21 2.214(3) 2_545
Hg1 N1 2.475(4) .
Hg1 Br1 2.5112(6) .
Hg1 Br2 2.5411(6) .
N1 C1 1.337(5) .
N1 C5 1.331(5) .
C1 C2 1.394(6) .
C2 C3 1.399(6) .
C2 C11 1.471(6) .
C3 C4 1.399(6) .
C4 C5 1.399(6) .
C4 C21 1.458(6) .
N11 C11 1.320(6) .
N11 C13 1.377(6) .
N12 C12 1.380(5) .
N12 C11 1.366(5) .
N12 C18 1.458(6) .
C12 C17 1.395(6) .
C12 C13 1.400(6) .
C13 C14 1.394(6) .
C14 C15 1.379(7) .
C15 C16 1.403(8) .
C16 C17 1.370(7) .
N21 C21 1.336(5) .
N21 C22 1.391(5) .
N21 Hg1 2.214(3) 2
N22 C21 1.364(5) .
N22 C23 1.368(5) .
N22 C28 1.454(5) .
C22 C23 1.391(6) .
C22 C27 1.408(5) .
C23 C24 1.399(6) .
C24 C25 1.388(7) .
C25 C26 1.397(7) .
C26 C27 1.379(6) .
